data_4326535
loop_
_publ_author_name
'J\'er\^ome Long'
'Elena Chelebaeva'
'Joulia Larionova'
'Yannick Guari'
'Rute A. S. Ferreira'
'Luis D. Carlos'
'Filipe A. Almeida Paz'
'Alexander Trifonov'
'Christian Gu\'erin'

_publ_contact_author_address
; Institut Charles Gerhardt Montpellier
  UMR 5253
  CNRS-UM2-ENSCM-UM1
  Chimie Moleculaire et Organisation du Solide
  Universite Montpellier II
  Place E. Bataillon
  34095 Montpellier cedex 5
  France
;
_publ_contact_author_email joulia@univ-montp2.fr
_publ_contact_author_name 'Professor Joulia Larionova'
_publ_section_title
;
 Near-Infrared Luminescent and Magnetic Cyano-Bridged Coordination
 Polymers Nd(phen)n(DMF)m[M(CN)8] (M = Mo, W)
;
_journal_name_full 'Inorganic Chemistry'
_journal_page_first 9924
_journal_page_last 9926
_journal_paper_doi 10.1021/ic201394y
_journal_volume 50
_journal_year 2011
_chemical_formula_moiety 'C38 H32 Mo N14 Nd O3, 2(H2 O)'
_chemical_formula_sum 'C38 H36 Mo N14 Nd O5'
_chemical_formula_weight 1008.99
_chemical_name_systematic
; 
 ? 
;
_space_group_IT_number 2
_symmetry_cell_setting triclinic
_symmetry_space_group_name_Hall '-P 1'
_symmetry_space_group_name_H-M 'P -1'
_atom_sites_solution_hydrogens geom
_atom_sites_solution_primary direct
_atom_sites_solution_secondary difmap
_audit_creation_date '15 June 2011'
_audit_creation_method 'SHELXL-97, manual editing plus enCIFer'
_cell_angle_alpha 93.161(2)
_cell_angle_beta 98.342(2)
_cell_angle_gamma 110.662(2)
_cell_formula_units_Z 2
_cell_length_a 9.7487(3)
_cell_length_b 11.2395(4)
_cell_length_c 20.1631(7)
_cell_measurement_reflns_used 9856
_cell_measurement_temperature 150(2)
_cell_measurement_theta_max 40.20
_cell_measurement_theta_min 2.39
_cell_volume 2031.77(12)
_computing_cell_refinement 'APEX2 (Bruker, 2006)'
_computing_data_collection 'APEX2 (Bruker, 2006)'
_computing_data_reduction 'SAINT+ (Bruker, 2005)'
_computing_molecular_graphics 'DIAMOND (Brandenburg, 2009)'
_computing_publication_material 'SHELXTL (Sheldrick, 2008)'
_computing_structure_refinement 'SHELXTL (Sheldrick, 2008)'
_computing_structure_solution 'SHELXTL (Sheldrick, 2008)'
_diffrn_ambient_temperature 150(2)
_diffrn_measured_fraction_theta_full 0.987
_diffrn_measured_fraction_theta_max 0.987
_diffrn_measurement_device_type 'Bruker X8 Kappa CCD APEX II'
_diffrn_measurement_method '\w / \f scans'
_diffrn_radiation_monochromator graphite
_diffrn_radiation_source 'fine-focus sealed tube'
_diffrn_radiation_type MoK\a
_diffrn_radiation_wavelength 0.71073
_diffrn_reflns_av_R_equivalents 0.0177
_diffrn_reflns_av_sigmaI/netI 0.0181
_diffrn_reflns_limit_h_max 13
_diffrn_reflns_limit_h_min -13
_diffrn_reflns_limit_k_max 15
_diffrn_reflns_limit_k_min -15
_diffrn_reflns_limit_l_max 27
_diffrn_reflns_limit_l_min -27
_diffrn_reflns_number 31881
_diffrn_reflns_theta_full 29.13
_diffrn_reflns_theta_max 29.13
_diffrn_reflns_theta_min 3.76
_diffrn_standards_number 0
_exptl_absorpt_coefficient_mu 1.634
_exptl_absorpt_correction_T_max 0.8804
_exptl_absorpt_correction_T_min 0.8281
_exptl_absorpt_correction_type multi-scan
_exptl_absorpt_process_details
;
 SADABS (Sheldrick, 1997)
;
_exptl_crystal_colour Red
_exptl_crystal_density_diffrn 1.649
_exptl_crystal_description Prism
_exptl_crystal_F_000 1008
_exptl_crystal_size_max 0.12
_exptl_crystal_size_mid 0.10
_exptl_crystal_size_min 0.08
_refine_diff_density_max 0.761
_refine_diff_density_min -0.496
_refine_diff_density_rms 0.065
_refine_ls_extinction_method none
_refine_ls_goodness_of_fit_ref 1.042
_refine_ls_hydrogen_treatment mixed
_refine_ls_matrix_type full
_refine_ls_number_parameters 577
_refine_ls_number_reflns 10818
_refine_ls_number_restraints 9
_refine_ls_restrained_S_all 1.043
_refine_ls_R_factor_all 0.0212
_refine_ls_R_factor_gt 0.0183
_refine_ls_shift/su_max 0.001
_refine_ls_shift/su_mean 0.000
_refine_ls_structure_factor_coef Fsqd
_refine_ls_weighting_details 'calc w=1/[\s^2^(Fo^2^)+(0.0168P)^2^+1.4405P] where P=(Fo^2^+2Fc^2^)/3'
_refine_ls_weighting_scheme calc
_refine_ls_wR_factor_gt 0.0423
_refine_ls_wR_factor_ref 0.0435
_reflns_number_gt 10055
_reflns_number_total 10818
_reflns_threshold_expression I>2\s(I)
_cod_data_source_file ic201394y_si_002_1.cif
_cod_data_source_block 1
_cod_database_code 4326535

loop_
_symmetry_equiv_pos_as_xyz
'x, y, z'
'-x, -y, -z'

loop_
_atom_site_label
_atom_site_type_symbol
_atom_site_fract_x
_atom_site_fract_y
_atom_site_fract_z
_atom_site_U_iso_or_equiv
_atom_site_adp_type
_atom_site_occupancy
_atom_site_symmetry_multiplicity
_atom_site_calc_flag
_atom_site_refinement_flags
_atom_site_disorder_assembly
_atom_site_disorder_group
Nd1 Nd 0.213926(8) 0.221283(7) 0.245997(4) 0.01241(2) Uani 1 1 d . . .
Mo1 Mo 0.419755(14) -0.217045(11) 0.250546(7) 0.01526(3) Uani 1 1 d . . .
O1W O -0.03233(12) 0.23698(11) 0.23243(6) 0.0211(2) Uani 1 1 d D . .
H1A H -0.1177(16) 0.1643(11) 0.2276(12) 0.032 Uiso 1 1 d D . .
H1B H -0.054(2) 0.3100(12) 0.2240(12) 0.032 Uiso 1 1 d D . .
O2W O 0.87978(16) 0.43127(13) 0.21477(8) 0.0330(3) Uani 1 1 d D . .
H2A H 0.944(2) 0.4939(18) 0.1934(10) 0.049 Uiso 1 1 d D . .
H2B H 0.874(3) 0.466(2) 0.2573(7) 0.049 Uiso 1 1 d D . .
O3W O 0.87604(16) 0.55255(14) 0.33739(7) 0.0331(3) Uani 1 1 d D . .
H3A H 0.9768(11) 0.6060(19) 0.3488(13) 0.050 Uiso 1 1 d D . .
H3B H 0.819(2) 0.599(2) 0.3208(13) 0.050 Uiso 1 1 d D . .
N1 N 0.30770(15) 0.02875(13) 0.23799(7) 0.0208(3) Uani 1 1 d . . .
N2 N 0.43948(19) -0.30722(18) 0.09407(9) 0.0359(4) Uani 1 1 d . . .
N3 N 0.7156(2) -0.29704(17) 0.28297(10) 0.0362(4) Uani 1 1 d . . .
N4 N 0.69480(18) 0.02835(15) 0.21285(10) 0.0358(4) Uani 1 1 d . . .
N5 N 0.07613(18) -0.34572(15) 0.16516(8) 0.0280(3) Uani 1 1 d . . .
N6 N 0.6123(3) -0.05558(18) 0.39645(11) 0.0519(5) Uani 1 1 d . . .
N7 N 0.18698(19) -0.28227(17) 0.35917(8) 0.0308(3) Uani 1 1 d . . .
N8 N 0.30652(17) -0.53089(13) 0.25381(7) 0.0223(3) Uani 1 1 d . . .
N9 N 0.20474(15) 0.33422(12) 0.36541(7) 0.0178(2) Uani 1 1 d . . .
N10 N 0.44302(15) 0.26982(13) 0.34584(7) 0.0191(3) Uani 1 1 d . . .
N11 N 0.13722(15) 0.26911(13) 0.12011(7) 0.0204(3) Uani 1 1 d . . .
N12 N 0.01935(15) 0.02923(13) 0.15832(7) 0.0195(3) Uani 1 1 d . . .
N13 N 0.57669(17) 0.30214(15) 0.11152(8) 0.0259(3) Uani 1 1 d . . .
N14 N 0.0686(2) -0.04144(17) 0.40664(9) 0.0402(4) Uani 1 1 d . . .
O1 O 0.42765(13) 0.28604(11) 0.18966(6) 0.0231(2) Uani 1 1 d . . .
O2 O 0.09812(15) 0.06898(12) 0.31810(7) 0.0289(3) Uani 1 1 d . . .
C1 C 0.34565(17) -0.05702(14) 0.24200(8) 0.0183(3) Uani 1 1 d . . .
C2 C 0.43482(19) -0.27337(16) 0.14839(9) 0.0243(3) Uani 1 1 d . . .
C3 C 0.6135(2) -0.26882(16) 0.27057(9) 0.0248(3) Uani 1 1 d . . .
C4 C 0.60006(19) -0.05806(16) 0.22492(10) 0.0247(3) Uani 1 1 d . . .
C5 C 0.19631(19) -0.29748(15) 0.19383(8) 0.0205(3) Uani 1 1 d . . .
C6 C 0.5425(2) -0.11075(17) 0.34606(10) 0.0302(4) Uani 1 1 d . . .
C7 C 0.26927(19) -0.25637(16) 0.32216(8) 0.0215(3) Uani 1 1 d . . .
C8 C 0.34876(18) -0.42144(15) 0.25510(8) 0.0195(3) Uani 1 1 d . . .
C9 C 0.09628(19) 0.37493(17) 0.37539(9) 0.0230(3) Uani 1 1 d . . .
H9 H 0.0290 0.3781 0.3370 0.028 Uiso 1 1 calc R . .
C10 C 0.0752(2) 0.41350(18) 0.43927(9) 0.0271(4) Uani 1 1 d . . .
H10 H -0.0041 0.4423 0.4436 0.033 Uiso 1 1 calc R . .
C11 C 0.1700(2) 0.40903(17) 0.49509(9) 0.0271(4) Uani 1 1 d . . .
H11 H 0.1561 0.4325 0.5389 0.032 Uiso 1 1 calc R . .
C12 C 0.2889(2) 0.36923(16) 0.48691(8) 0.0229(3) Uani 1 1 d . . .
C13 C 0.30326(17) 0.33429(14) 0.42062(8) 0.0181(3) Uani 1 1 d . . .
C14 C 0.42935(18) 0.30081(14) 0.41024(8) 0.0191(3) Uani 1 1 d . . .
C15 C 0.53389(19) 0.30242(16) 0.46687(9) 0.0244(3) Uani 1 1 d . . .
C16 C 0.5130(2) 0.33556(19) 0.53340(9) 0.0305(4) Uani 1 1 d . . .
H16 H 0.5832 0.3352 0.5713 0.037 Uiso 1 1 calc R . .
C17 C 0.3959(2) 0.36719(19) 0.54319(9) 0.0297(4) Uani 1 1 d . . .
H17 H 0.3841 0.3883 0.5878 0.036 Uiso 1 1 calc R . .
C18 C 0.6571(2) 0.27156(17) 0.45542(10) 0.0291(4) Uani 1 1 d . . .
H18 H 0.7293 0.2705 0.4923 0.035 Uiso 1 1 calc R . .
C19 C 0.6718(2) 0.24318(17) 0.39078(11) 0.0292(4) Uani 1 1 d . . .
H19 H 0.7552 0.2236 0.3821 0.035 Uiso 1 1 calc R . .
C20 C 0.56253(18) 0.24329(16) 0.33732(10) 0.0244(3) Uani 1 1 d . . .
H20 H 0.5744 0.2234 0.2926 0.029 Uiso 1 1 calc R . .
C21 C 0.1971(2) 0.38384(17) 0.09987(9) 0.0255(3) Uani 1 1 d . . .
H21 H 0.2809 0.4456 0.1286 0.031 Uiso 1 1 calc R . .
C22 C 0.1436(2) 0.41913(19) 0.03849(9) 0.0312(4) Uani 1 1 d . . .
H22 H 0.1898 0.5028 0.0265 0.037 Uiso 1 1 calc R . .
C23 C 0.0246(2) 0.3316(2) -0.00343(9) 0.0324(4) Uani 1 1 d . . .
H23 H -0.0140 0.3537 -0.0450 0.039 Uiso 1 1 calc R . .
C24 C -0.0409(2) 0.20803(19) 0.01502(8) 0.0261(4) Uani 1 1 d . . .
C25 C 0.01938(18) 0.18033(17) 0.07794(8) 0.0208(3) Uani 1 1 d . . .
C26 C -0.04277(17) 0.05433(16) 0.09813(8) 0.0205(3) Uani 1 1 d . . .
C27 C -0.16371(19) -0.03976(18) 0.05460(9) 0.0267(4) Uani 1 1 d . . .
C28 C -0.2225(2) -0.0071(2) -0.00864(10) 0.0354(4) Uani 1 1 d . . .
H28 H -0.3046 -0.0702 -0.0376 0.043 Uiso 1 1 calc R . .
C29 C -0.1638(2) 0.1108(2) -0.02765(10) 0.0342(4) Uani 1 1 d . . .
H29 H -0.2044 0.1294 -0.0698 0.041 Uiso 1 1 calc R . .
C30 C -0.2208(2) -0.16206(19) 0.07498(10) 0.0316(4) Uani 1 1 d . . .
H30 H -0.3033 -0.2272 0.0473 0.038 Uiso 1 1 calc R . .
C31 C -0.1574(2) -0.18730(17) 0.13479(11) 0.0302(4) Uani 1 1 d . . .
H31 H -0.1943 -0.2702 0.1490 0.036 Uiso 1 1 calc R . .
C32 C -0.03677(19) -0.08880(16) 0.17494(9) 0.0242(3) Uani 1 1 d . . .
H32 H 0.0071 -0.1077 0.2163 0.029 Uiso 1 1 calc R . .
C33 C 0.49931(18) 0.24157(16) 0.15569(8) 0.0215(3) Uani 1 1 d . . .
H33 H 0.4978 0.1581 0.1622 0.026 Uiso 1 1 calc R . .
C34 C 0.5919(3) 0.4324(2) 0.10025(13) 0.0427(5) Uani 1 1 d . . .
H34A H 0.5508 0.4679 0.1345 0.064 Uiso 1 1 calc R . .
H34B H 0.5378 0.4324 0.0553 0.064 Uiso 1 1 calc R . .
H34C H 0.6975 0.4849 0.1033 0.064 Uiso 1 1 calc R . .
C35 C 0.6623(3) 0.2448(2) 0.07594(11) 0.0391(5) Uani 1 1 d . . .
H35A H 0.7688 0.2951 0.0899 0.059 Uiso 1 1 calc R . .
H35B H 0.6340 0.2439 0.0272 0.059 Uiso 1 1 calc R . .
H35C H 0.6415 0.1569 0.0868 0.059 Uiso 1 1 calc R . .
C36 C 0.0144(3) -0.0031(2) 0.35111(12) 0.0331(5) Uani 0.85 1 d P A 1
H36 H -0.0903 -0.0317 0.3366 0.040 Uiso 0.85 1 calc PR A 1
C37 C -0.0300(4) -0.1394(3) 0.44043(15) 0.0519(8) Uani 0.85 1 d P A 1
H37A H -0.1338 -0.1537 0.4218 0.078 Uiso 0.85 1 calc PR A 1
H37B H -0.0102 -0.1110 0.4889 0.078 Uiso 0.85 1 calc PR A 1
H37C H -0.0122 -0.2193 0.4334 0.078 Uiso 0.85 1 calc PR A 1
C38 C 0.2330(3) -0.0030(2) 0.43200(13) 0.0391(6) Uani 0.85 1 d P A 1
H38A H 0.2885 0.0380 0.3974 0.059 Uiso 0.85 1 calc PR A 1
H38B H 0.2555 -0.0792 0.4420 0.059 Uiso 0.85 1 calc PR A 1
H38C H 0.2620 0.0571 0.4731 0.059 Uiso 0.85 1 calc PR A 1
C36' C 0.1452(13) 0.0178(12) 0.3635(7) 0.032(3) Uani 0.15 1 d P A 2
H36' H 0.2452 0.0222 0.3672 0.038 Uiso 0.15 1 calc PR A 2
C37' C -0.080(2) -0.016(2) 0.4077(12) 0.075(7) Uani 0.15 1 d P A 2
H37D H -0.1628 -0.0981 0.4066 0.112 Uiso 0.15 1 calc PR A 2
H37E H -0.1010 0.0257 0.3682 0.112 Uiso 0.15 1 calc PR A 2
H37F H -0.0701 0.0388 0.4489 0.112 Uiso 0.15 1 calc PR A 2
C38' C 0.139(3) -0.070(3) 0.4723(9) 0.085(8) Uani 0.15 1 d P A 2
H38D H 0.2371 -0.0716 0.4682 0.128 Uiso 0.15 1 calc PR A 2
H38E H 0.0755 -0.1528 0.4832 0.128 Uiso 0.15 1 calc PR A 2
H38F H 0.1501 -0.0028 0.5082 0.128 Uiso 0.15 1 calc PR A 2

loop_
_atom_site_aniso_label
_atom_site_aniso_U_11
_atom_site_aniso_U_22
_atom_site_aniso_U_33
_atom_site_aniso_U_23
_atom_site_aniso_U_13
_atom_site_aniso_U_12
Nd1 0.01371(4) 0.00929(4) 0.01449(4) 0.00147(3) 0.00252(3) 0.00449(3)
Mo1 0.01819(6) 0.00945(5) 0.01880(6) 0.00299(5) 0.00231(5) 0.00600(5)
O1W 0.0161(5) 0.0185(5) 0.0280(6) -0.0007(5) 0.0025(4) 0.0065(4)
O2W 0.0313(7) 0.0236(6) 0.0433(8) 0.0023(6) 0.0048(6) 0.0102(5)
O3W 0.0304(7) 0.0394(8) 0.0369(7) 0.0118(6) 0.0062(6) 0.0205(6)
N1 0.0207(6) 0.0137(6) 0.0270(7) 0.0020(5) 0.0023(5) 0.0058(5)
N2 0.0334(9) 0.0401(9) 0.0280(8) 0.0032(7) 0.0111(7) 0.0037(7)
N3 0.0343(9) 0.0343(9) 0.0449(10) 0.0063(8) 0.0010(8) 0.0204(7)
N4 0.0247(8) 0.0231(7) 0.0610(12) 0.0109(8) 0.0115(8) 0.0078(6)
N5 0.0307(8) 0.0271(7) 0.0231(7) 0.0040(6) 0.0000(6) 0.0083(6)
N6 0.0715(14) 0.0286(9) 0.0400(11) -0.0058(8) -0.0153(10) 0.0107(9)
N7 0.0335(8) 0.0378(9) 0.0262(8) 0.0046(7) 0.0076(7) 0.0181(7)
N8 0.0308(7) 0.0156(6) 0.0239(7) 0.0046(5) 0.0111(6) 0.0100(5)
N9 0.0206(6) 0.0167(6) 0.0160(6) 0.0003(5) 0.0018(5) 0.0077(5)
N10 0.0175(6) 0.0160(6) 0.0224(7) -0.0009(5) 0.0001(5) 0.0060(5)
N11 0.0223(7) 0.0221(6) 0.0172(6) 0.0018(5) 0.0028(5) 0.0090(5)
N12 0.0180(6) 0.0173(6) 0.0225(7) -0.0030(5) 0.0030(5) 0.0066(5)
N13 0.0248(7) 0.0341(8) 0.0243(7) 0.0080(6) 0.0095(6) 0.0150(6)
N14 0.0520(11) 0.0330(9) 0.0323(9) 0.0121(7) 0.0130(8) 0.0081(8)
O1 0.0227(6) 0.0239(6) 0.0279(6) 0.0067(5) 0.0115(5) 0.0115(5)
O2 0.0363(7) 0.0198(6) 0.0277(7) 0.0034(5) 0.0124(6) 0.0038(5)
C1 0.0190(7) 0.0136(6) 0.0209(7) 0.0019(6) 0.0036(6) 0.0044(5)
C2 0.0234(8) 0.0225(8) 0.0256(8) 0.0068(7) 0.0073(7) 0.0049(6)
C3 0.0272(8) 0.0189(7) 0.0296(9) 0.0044(7) 0.0018(7) 0.0109(6)
C4 0.0207(8) 0.0175(7) 0.0378(10) 0.0066(7) 0.0053(7) 0.0086(6)
C5 0.0266(8) 0.0166(7) 0.0192(7) 0.0037(6) 0.0043(6) 0.0088(6)
C6 0.0351(10) 0.0185(8) 0.0322(10) -0.0001(7) -0.0023(8) 0.0075(7)
C7 0.0246(8) 0.0198(7) 0.0214(8) 0.0013(6) 0.0012(6) 0.0109(6)
C8 0.0245(8) 0.0158(7) 0.0214(7) 0.0041(6) 0.0081(6) 0.0093(6)
C9 0.0258(8) 0.0256(8) 0.0198(8) -0.0012(6) 0.0018(6) 0.0135(7)
C10 0.0296(9) 0.0307(9) 0.0246(8) -0.0011(7) 0.0081(7) 0.0146(7)
C11 0.0330(9) 0.0277(9) 0.0201(8) -0.0004(7) 0.0087(7) 0.0095(7)
C12 0.0281(8) 0.0218(8) 0.0166(7) 0.0024(6) 0.0027(6) 0.0066(6)
C13 0.0207(7) 0.0143(6) 0.0168(7) 0.0015(5) 0.0016(6) 0.0043(5)
C14 0.0206(7) 0.0136(6) 0.0208(7) 0.0018(6) -0.0005(6) 0.0052(6)
C15 0.0234(8) 0.0193(7) 0.0255(8) 0.0039(6) -0.0044(6) 0.0051(6)
C16 0.0328(10) 0.0327(9) 0.0202(8) 0.0071(7) -0.0053(7) 0.0083(8)
C17 0.0362(10) 0.0331(9) 0.0153(8) 0.0042(7) 0.0008(7) 0.0085(8)
C18 0.0231(8) 0.0241(8) 0.0356(10) 0.0037(7) -0.0081(7) 0.0083(7)
C19 0.0196(8) 0.0229(8) 0.0438(11) 0.0003(8) -0.0020(7) 0.0095(6)
C20 0.0197(8) 0.0204(7) 0.0316(9) -0.0025(7) 0.0006(7) 0.0081(6)
C21 0.0315(9) 0.0255(8) 0.0203(8) 0.0056(7) 0.0056(7) 0.0103(7)
C22 0.0445(11) 0.0336(10) 0.0218(8) 0.0102(7) 0.0091(8) 0.0196(8)
C23 0.0445(11) 0.0471(11) 0.0173(8) 0.0079(8) 0.0068(8) 0.0297(9)
C24 0.0290(9) 0.0395(10) 0.0160(7) -0.0025(7) 0.0025(6) 0.0214(8)
C25 0.0202(7) 0.0287(8) 0.0162(7) -0.0028(6) 0.0027(6) 0.0134(6)
C26 0.0170(7) 0.0240(8) 0.0204(8) -0.0071(6) 0.0023(6) 0.0092(6)
C27 0.0187(8) 0.0321(9) 0.0271(9) -0.0123(7) 0.0014(6) 0.0098(7)
C28 0.0248(9) 0.0505(12) 0.0269(9) -0.0160(9) -0.0059(7) 0.0157(8)
C29 0.0320(10) 0.0522(12) 0.0204(8) -0.0070(8) -0.0040(7) 0.0230(9)
C30 0.0189(8) 0.0304(9) 0.0376(10) -0.0171(8) 0.0039(7) 0.0028(7)
C31 0.0245(9) 0.0186(8) 0.0425(11) -0.0081(7) 0.0098(8) 0.0018(6)
C32 0.0226(8) 0.0173(7) 0.0316(9) -0.0023(6) 0.0065(7) 0.0062(6)
C33 0.0214(8) 0.0240(8) 0.0211(8) 0.0033(6) 0.0029(6) 0.0108(6)
C34 0.0432(12) 0.0416(12) 0.0559(14) 0.0266(11) 0.0257(11) 0.0212(10)
C35 0.0429(12) 0.0575(14) 0.0292(10) 0.0067(9) 0.0175(9) 0.0288(11)
C36 0.0414(13) 0.0233(10) 0.0267(11) 0.0023(8) 0.0081(9) 0.0015(9)
C37 0.080(2) 0.0325(13) 0.0392(15) 0.0124(11) 0.0282(15) 0.0083(13)
C38 0.0623(17) 0.0210(10) 0.0297(12) 0.0034(9) 0.0052(11) 0.0111(10)
C36' 0.019(5) 0.032(6) 0.041(7) -0.009(5) 0.014(5) 0.006(5)
C37' 0.050(11) 0.103(17) 0.091(16) 0.046(14) 0.048(11) 0.032(11)
C38' 0.15(2) 0.11(2) 0.030(9) 0.025(11) 0.015(12) 0.094(19)

loop_
_atom_type_symbol
_atom_type_description
_atom_type_scat_dispersion_real
_atom_type_scat_dispersion_imag
_atom_type_scat_source
C C 0.0033 0.0016 'International Tables Vol C Tables 4.2.6.8 and 6.1.1.4'
H H 0.0000 0.0000 'International Tables Vol C Tables 4.2.6.8 and 6.1.1.4'
N N 0.0061 0.0033 'International Tables Vol C Tables 4.2.6.8 and 6.1.1.4'
O O 0.0106 0.0060 'International Tables Vol C Tables 4.2.6.8 and 6.1.1.4'
Mo Mo -1.6832 0.6857 'International Tables Vol C Tables 4.2.6.8 and 6.1.1.4'
Nd Nd -0.1943 3.0179 'International Tables Vol C Tables 4.2.6.8 and 6.1.1.4'

loop_
_geom_angle_atom_site_label_1
_geom_angle_atom_site_label_2
_geom_angle_atom_site_label_3
_geom_angle
_geom_angle_site_symmetry_1
_geom_angle_site_symmetry_3
O2 Nd1 O1 140.93(4) . .
O2 Nd1 O1W 79.62(4) . .
O1 Nd1 O1W 137.47(4) . .
O2 Nd1 N8 133.62(4) . 1_565
O1 Nd1 N8 74.13(4) . 1_565
O1W Nd1 N8 83.53(4) . 1_565
O2 Nd1 N1 70.84(4) . .
O1 Nd1 N1 72.31(4) . .
O1W Nd1 N1 133.94(4) . .
N8 Nd1 N1 142.06(4) 1_565 .
O2 Nd1 N10 80.54(4) . .
O1 Nd1 N10 76.50(4) . .
O1W Nd1 N10 136.54(4) . .
N8 Nd1 N10 82.87(4) 1_565 .
N1 Nd1 N10 72.57(4) . .
O2 Nd1 N12 77.50(4) . .
O1 Nd1 N12 101.47(4) . .
O1W Nd1 N12 69.90(4) . .
N8 Nd1 N12 134.97(4) 1_565 .
N1 Nd1 N12 69.75(4) . .
N10 Nd1 N12 140.84(4) . .
O2 Nd1 N11 135.26(5) . .
O1 Nd1 N11 69.31(4) . .
O1W Nd1 N11 70.33(4) . .
N8 Nd1 N11 75.66(4) 1_565 .
N1 Nd1 N11 107.82(4) . .
N10 Nd1 N11 143.37(4) . .
N12 Nd1 N11 61.59(4) . .
O2 Nd1 N9 67.86(4) . .
O1 Nd1 N9 124.29(4) . .
O1W Nd1 N9 75.09(4) . .
N8 Nd1 N9 66.12(4) 1_565 .
N1 Nd1 N9 121.67(4) . .
N10 Nd1 N9 61.65(4) . .
N12 Nd1 N9 134.23(4) . .
N11 Nd1 N9 130.51(4) . .
C6 Mo1 C5 141.08(7) . .
C6 Mo1 C3 74.65(7) . .
C5 Mo1 C3 138.32(6) . .
C6 Mo1 C7 72.30(7) . .
C5 Mo1 C7 72.57(6) . .
C3 Mo1 C7 118.08(6) . .
C6 Mo1 C2 145.19(7) . .
C5 Mo1 C2 72.53(6) . .
C3 Mo1 C2 80.49(7) . .
C7 Mo1 C2 142.11(6) . .
C6 Mo1 C8 111.64(7) . .
C5 Mo1 C8 74.24(6) . .
C3 Mo1 C8 70.93(6) . .
C7 Mo1 C8 74.91(6) . .
C2 Mo1 C8 81.87(6) . .
C6 Mo1 C4 75.23(7) . .
C5 Mo1 C4 125.38(6) . .
C3 Mo1 C4 74.82(6) . .
C7 Mo1 C4 139.32(7) . .
C2 Mo1 C4 75.01(7) . .
C8 Mo1 C4 141.23(6) . .
C6 Mo1 C1 83.24(7) . .
C5 Mo1 C1 74.77(6) . .
C3 Mo1 C1 144.03(6) . .
C7 Mo1 C1 80.14(6) . .
C2 Mo1 C1 104.31(6) . .
C8 Mo1 C1 144.75(6) . .
C4 Mo1 C1 72.27(6) . .
Nd1 O1W H1A 120.9(12) . .
Nd1 O1W H1B 126.5(12) . .
H1A O1W H1B 111.8(13) . .
H2A O2W H2B 110.4(14) . .
H3A O3W H3B 110.4(14) . .
C1 N1 Nd1 172.06(13) . .
C8 N8 Nd1 177.65(13) . 1_545
C9 N9 C13 117.42(14) . .
C9 N9 Nd1 123.06(11) . .
C13 N9 Nd1 118.88(10) . .
C20 N10 C14 117.48(14) . .
C20 N10 Nd1 121.69(11) . .
C14 N10 Nd1 119.78(10) . .
C21 N11 C25 117.67(15) . .
C21 N11 Nd1 121.99(11) . .
C25 N11 Nd1 119.69(10) . .
C32 N12 C26 117.60(15) . .
C32 N12 Nd1 121.87(11) . .
C26 N12 Nd1 119.77(10) . .
C33 N13 C34 121.97(15) . .
C33 N13 C35 120.84(16) . .
C34 N13 C35 116.97(16) . .
C36' N14 C36 54.5(6) . .
C36' N14 C37 163.5(6) . .
C36 N14 C37 120.3(2) . .
C36' N14 C38' 122.8(14) . .
C36 N14 C38' 173.7(12) . .
C37 N14 C38' 64.0(12) . .
C36' N14 C38 68.9(6) . .
C36 N14 C38 122.81(18) . .
C37 N14 C38 116.2(2) . .
C38' N14 C38 53.9(12) . .
C36' N14 C37' 113.8(10) . .
C36 N14 C37' 63.9(8) . .
C37 N14 C37' 70.5(8) . .
C38' N14 C37' 115.8(13) . .
C38 N14 C37' 149.2(10) . .
C33 O1 Nd1 141.87(11) . .
C36' O2 C36 58.3(6) . .
C36' O2 Nd1 133.9(6) . .
C36 O2 Nd1 167.33(16) . .
N1 C1 Mo1 179.23(16) . .
N2 C2 Mo1 177.79(16) . .
N3 C3 Mo1 178.09(17) . .
N4 C4 Mo1 177.94(18) . .
N5 C5 Mo1 176.62(14) . .
N6 C6 Mo1 177.3(2) . .
N7 C7 Mo1 177.29(15) . .
N8 C8 Mo1 176.04(15) . .
N9 C9 C10 123.83(16) . .
N9 C9 H9 118.1 . .
C10 C9 H9 118.1 . .
C11 C10 C9 119.07(16) . .
C11 C10 H10 120.5 . .
C9 C10 H10 120.5 . .
C10 C11 C12 119.12(16) . .
C10 C11 H11 120.4 . .
C12 C11 H11 120.4 . .
C11 C12 C13 117.97(15) . .
C11 C12 C17 121.96(16) . .
C13 C12 C17 120.04(16) . .
N9 C13 C12 122.49(14) . .
N9 C13 C14 118.17(14) . .
C12 C13 C14 119.31(15) . .
N10 C14 C15 122.58(15) . .
N10 C14 C13 118.50(14) . .
C15 C14 C13 118.91(15) . .
C18 C15 C14 117.88(17) . .
C18 C15 C16 122.21(16) . .
C14 C15 C16 119.91(16) . .
C17 C16 C15 121.28(16) . .
C17 C16 H16 119.4 . .
C15 C16 H16 119.4 . .
C16 C17 C12 120.51(17) . .
C16 C17 H17 119.7 . .
C12 C17 H17 119.7 . .
C19 C18 C15 119.26(16) . .
C19 C18 H18 120.4 . .
C15 C18 H18 120.4 . .
C18 C19 C20 119.24(16) . .
C18 C19 H19 120.4 . .
C20 C19 H19 120.4 . .
N10 C20 C19 123.53(17) . .
N10 C20 H20 118.2 . .
C19 C20 H20 118.2 . .
N11 C21 C22 123.81(18) . .
N11 C21 H21 118.1 . .
C22 C21 H21 118.1 . .
C23 C22 C21 118.83(18) . .
C23 C22 H22 120.6 . .
C21 C22 H22 120.6 . .
C22 C23 C24 119.59(16) . .
C22 C23 H23 120.2 . .
C24 C23 H23 120.2 . .
C23 C24 C25 118.03(17) . .
C23 C24 C29 122.24(17) . .
C25 C24 C29 119.73(18) . .
N11 C25 C24 122.04(16) . .
N11 C25 C26 118.19(14) . .
C24 C25 C26 119.75(16) . .
N12 C26 C27 122.28(16) . .
N12 C26 C25 118.64(14) . .
C27 C26 C25 119.07(16) . .
C30 C27 C26 117.97(17) . .
C30 C27 C28 122.68(17) . .
C26 C27 C28 119.35(18) . .
C29 C28 C27 121.54(18) . .
C29 C28 H28 119.2 . .
C27 C28 H28 119.2 . .
C28 C29 C24 120.55(18) . .
C28 C29 H29 119.7 . .
C24 C29 H29 119.7 . .
C31 C30 C27 119.62(17) . .
C31 C30 H30 120.2 . .
C27 C30 H30 120.2 . .
C30 C31 C32 118.92(17) . .
C30 C31 H31 120.5 . .
C32 C31 H31 120.5 . .
N12 C32 C31 123.60(18) . .
N12 C32 H32 118.2 . .
C31 C32 H32 118.2 . .
O1 C33 N13 124.53(16) . .
O1 C33 H33 117.7 . .
N13 C33 H33 117.7 . .
N13 C34 H34A 109.5 . .
N13 C34 H34B 109.5 . .
H34A C34 H34B 109.5 . .
N13 C34 H34C 109.5 . .
H34A C34 H34C 109.5 . .
H34B C34 H34C 109.5 . .
N13 C35 H35A 109.5 . .
N13 C35 H35B 109.5 . .
H35A C35 H35B 109.5 . .
N13 C35 H35C 109.5 . .
H35A C35 H35C 109.5 . .
H35B C35 H35C 109.5 . .
O2 C36 N14 120.9(2) . .
O2 C36 H36 119.6 . .
N14 C36 H36 119.6 . .
N14 C37 H37A 109.5 . .
N14 C37 H37B 109.5 . .
H37A C37 H37B 109.5 . .
N14 C37 H37C 109.5 . .
H37A C37 H37C 109.5 . .
H37B C37 H37C 109.5 . .
N14 C38 H38A 109.5 . .
N14 C38 H38B 109.5 . .
H38A C38 H38B 109.5 . .
N14 C38 H38C 109.5 . .
H38A C38 H38C 109.5 . .
H38B C38 H38C 109.5 . .
O2 C36' N14 124.5(10) . .
O2 C36' H36' 117.7 . .
N14 C36' H36' 117.7 . .
N14 C37' H37D 109.5 . .
N14 C37' H37E 109.5 . .
H37D C37' H37E 109.5 . .
N14 C37' H37F 109.5 . .
H37D C37' H37F 109.5 . .
H37E C37' H37F 109.5 . .
N14 C38' H38D 109.5 . .
N14 C38' H38E 109.5 . .
H38D C38' H38E 109.5 . .
N14 C38' H38F 109.5 . .
H38D C38' H38F 109.5 . .
H38E C38' H38F 109.5 . .

loop_
_geom_bond_atom_site_label_1
_geom_bond_atom_site_label_2
_geom_bond_distance
_geom_bond_site_symmetry_2
Nd1 O2 2.3886(12) .
Nd1 O1 2.4225(11) .
Nd1 O1W 2.4459(11) .
Nd1 N8 2.5950(14) 1_565
Nd1 N1 2.6354(13) .
Nd1 N10 2.6557(14) .
Nd1 N12 2.6644(14) .
Nd1 N11 2.6786(14) .
Nd1 N9 2.6874(13) .
Mo1 C6 2.153(2) .
Mo1 C5 2.1549(17) .
Mo1 C3 2.1564(17) .
Mo1 C7 2.1587(17) .
Mo1 C2 2.1620(18) .
Mo1 C8 2.1644(15) .
Mo1 C4 2.1676(17) .
Mo1 C1 2.1683(15) .
O1W H1A 0.926(9) .
O1W H1B 0.937(9) .
O2W H2A 0.94(2) .
O2W H2B 0.943(9) .
O3W H3A 0.939(9) .
O3W H3B 0.93(2) .
N1 C1 1.151(2) .
N2 C2 1.152(2) .
N3 C3 1.146(2) .
N4 C4 1.146(2) .
N5 C5 1.150(2) .
N6 C6 1.145(3) .
N7 C7 1.148(2) .
N8 C8 1.149(2) .
N8 Nd1 2.5950(14) 1_545
N9 C9 1.327(2) .
N9 C13 1.360(2) .
N10 C20 1.332(2) .
N10 C14 1.363(2) .
N11 C21 1.329(2) .
N11 C25 1.361(2) .
N12 C32 1.327(2) .
N12 C26 1.365(2) .
N13 C33 1.313(2) .
N13 C34 1.453(3) .
N13 C35 1.459(2) .
N14 C36' 1.288(13) .
N14 C36 1.327(3) .
N14 C37 1.458(3) .
N14 C38' 1.503(18) .
N14 C38 1.505(3) .
N14 C37' 1.577(18) .
O1 C33 1.2469(19) .
O2 C36' 1.226(15) .
O2 C36 1.231(2) .
C9 C10 1.403(2) .
C9 H9 0.9500 .
C10 C11 1.364(3) .
C10 H10 0.9500 .
C11 C12 1.408(2) .
C11 H11 0.9500 .
C12 C13 1.413(2) .
C12 C17 1.433(2) .
C13 C14 1.445(2) .
C14 C15 1.411(2) .
C15 C18 1.408(3) .
C15 C16 1.434(3) .
C16 C17 1.346(3) .
C16 H16 0.9500 .
C17 H17 0.9500 .
C18 C19 1.364(3) .
C18 H18 0.9500 .
C19 C20 1.402(2) .
C19 H19 0.9500 .
C20 H20 0.9500 .
C21 C22 1.405(2) .
C21 H21 0.9500 .
C22 C23 1.359(3) .
C22 H22 0.9500 .
C23 C24 1.405(3) .
C23 H23 0.9500 .
C24 C25 1.417(2) .
C24 C29 1.430(3) .
C25 C26 1.438(2) .
C26 C27 1.413(2) .
C27 C30 1.399(3) .
C27 C28 1.441(3) .
C28 C29 1.347(3) .
C28 H28 0.9500 .
C29 H29 0.9500 .
C30 C31 1.365(3) .
C30 H30 0.9500 .
C31 C32 1.404(2) .
C31 H31 0.9500 .
C32 H32 0.9500 .
C33 H33 0.9500 .
C34 H34A 0.9800 .
C34 H34B 0.9800 .
C34 H34C 0.9800 .
C35 H35A 0.9800 .
C35 H35B 0.9800 .
C35 H35C 0.9800 .
C36 H36 0.9500 .
C37 H37A 0.9800 .
C37 H37B 0.9800 .
C37 H37C 0.9800 .
C38 H38A 0.9800 .
C38 H38B 0.9800 .
C38 H38C 0.9800 .
C36' H36' 0.9500 .
C37' H37D 0.9800 .
C37' H37E 0.9800 .
C37' H37F 0.9800 .
C38' H38D 0.9800 .
C38' H38E 0.9800 .
C38' H38F 0.9800 .

loop_
_geom_hbond_atom_site_label_D
_geom_hbond_atom_site_label_H
_geom_hbond_atom_site_label_A
_geom_hbond_distance_DH
_geom_hbond_distance_HA
_geom_hbond_distance_DA
_geom_hbond_angle_DHA
_geom_hbond_site_symmetry_A
O1W H1A N4 0.926(9) 1.894(10) 2.815(2) 172.8(18) 1_455
O1W H1B O2W 0.937(9) 1.707(10) 2.6358(17) 170.4(19) 1_455
O2W H2A N5 0.94(2) 1.981(12) 2.897(2) 167(2) 1_665
O2W H2B O3W 0.943(9) 1.830(11) 2.768(2) 173(2) .
O3W H3A N7 0.939(9) 1.962(10) 2.895(2) 172(2) 1_665
O3W H3B N3 0.93(2) 1.911(10) 2.843(2) 175(2) 1_565

loop_
_geom_torsion_atom_site_label_1
_geom_torsion_atom_site_label_2
_geom_torsion_atom_site_label_3
_geom_torsion_atom_site_label_4
_geom_torsion
_geom_torsion_site_symmetry_1
O2 Nd1 N9 C9 -93.89(13) .
O1 Nd1 N9 C9 128.64(12) .
O1W Nd1 N9 C9 -9.21(12) .
N8 Nd1 N9 C9 80.23(13) 1_565
N1 Nd1 N9 C9 -142.02(12) .
N10 Nd1 N9 C9 175.09(14) .
N12 Nd1 N9 C9 -50.13(14) .
N11 Nd1 N9 C9 37.49(14) .
O2 Nd1 N9 C13 76.70(11) .
O1 Nd1 N9 C13 -60.78(12) .
O1W Nd1 N9 C13 161.37(11) .
N8 Nd1 N9 C13 -109.18(12) 1_565
N1 Nd1 N9 C13 28.57(12) .
N10 Nd1 N9 C13 -14.32(10) .
N12 Nd1 N9 C13 120.46(11) .
N11 Nd1 N9 C13 -151.92(10) .
O2 Nd1 N10 C20 112.24(13) .
O1 Nd1 N10 C20 -35.91(12) .
O1W Nd1 N10 C20 176.06(11) .
N8 Nd1 N10 C20 -111.23(13) 1_565
N1 Nd1 N10 C20 39.49(12) .
N12 Nd1 N10 C20 55.76(15) .
N11 Nd1 N10 C20 -57.14(15) .
N9 Nd1 N10 C20 -177.89(14) .
O2 Nd1 N10 C14 -55.73(11) .
O1 Nd1 N10 C14 156.12(12) .
O1W Nd1 N10 C14 8.09(14) .
N8 Nd1 N10 C14 80.80(11) 1_565
N1 Nd1 N10 C14 -128.48(12) .
N12 Nd1 N10 C14 -112.21(11) .
N11 Nd1 N10 C14 134.89(11) .
N9 Nd1 N10 C14 14.14(10) .
O2 Nd1 N11 C21 155.97(12) .
O1 Nd1 N11 C21 -61.11(13) .
O1W Nd1 N11 C21 105.20(13) .
N8 Nd1 N11 C21 17.05(13) 1_565
N1 Nd1 N11 C21 -123.56(13) .
N10 Nd1 N11 C21 -39.00(16) .
N12 Nd1 N11 C21 -177.60(14) .
N9 Nd1 N11 C21 56.88(14) .
O2 Nd1 N11 C25 -14.55(14) .
O1 Nd1 N11 C25 128.37(12) .
O1W Nd1 N11 C25 -65.32(11) .
N8 Nd1 N11 C25 -153.47(12) 1_565
N1 Nd1 N11 C25 65.92(12) .
N10 Nd1 N11 C25 150.48(10) .
N12 Nd1 N11 C25 11.88(10) .
N9 Nd1 N11 C25 -113.64(11) .
O2 Nd1 N12 C32 -20.46(12) .
O1 Nd1 N12 C32 119.57(12) .
O1W Nd1 N12 C32 -103.84(12) .
N8 Nd1 N12 C32 -161.48(11) 1_565
N1 Nd1 N12 C32 53.48(12) .
N10 Nd1 N12 C32 36.92(15) .
N11 Nd1 N12 C32 178.26(13) .
N9 Nd1 N12 C32 -61.47(13) .
O2 Nd1 N12 C26 149.28(11) .
O1 Nd1 N12 C26 -70.69(11) .
O1W Nd1 N12 C26 65.90(11) .
N8 Nd1 N12 C26 8.26(13) 1_565
N1 Nd1 N12 C26 -136.78(12) .
N10 Nd1 N12 C26 -153.33(10) .
N11 Nd1 N12 C26 -12.00(10) .
N9 Nd1 N12 C26 108.27(11) .
O2 Nd1 O1 C33 44.4(2) .
O1W Nd1 O1 C33 -112.57(18) .
N8 Nd1 O1 C33 -173.67(19) 1_565
N1 Nd1 O1 C33 24.31(18) .
N10 Nd1 O1 C33 100.03(18) .
N12 Nd1 O1 C33 -39.88(19) .
N11 Nd1 O1 C33 -93.33(18) .
N9 Nd1 O1 C33 141.02(17) .
O1 Nd1 O2 C36' 33.2(8) .
O1W Nd1 O2 C36' -162.4(8) .
N8 Nd1 O2 C36' -91.9(8) 1_565
N1 Nd1 O2 C36' 53.4(8) .
N10 Nd1 O2 C36' -21.3(8) .
N12 Nd1 O2 C36' 126.1(8) .
N11 Nd1 O2 C36' 149.7(8) .
N9 Nd1 O2 C36' -84.4(8) .
O1 Nd1 O2 C36 -163.1(6) .
O1W Nd1 O2 C36 1.3(6) .
N8 Nd1 O2 C36 71.9(6) 1_565
N1 Nd1 O2 C36 -142.8(6) .
N10 Nd1 O2 C36 142.4(6) .
N12 Nd1 O2 C36 -70.2(6) .
N11 Nd1 O2 C36 -46.5(7) .
N9 Nd1 O2 C36 79.3(6) .
C13 N9 C9 C10 -2.2(2) .
Nd1 N9 C9 C10 168.51(13) .
N9 C9 C10 C11 -0.3(3) .
C9 C10 C11 C12 1.7(3) .
C10 C11 C12 C13 -0.6(3) .
C10 C11 C12 C17 177.49(17) .
C9 N9 C13 C12 3.4(2) .
Nd1 N9 C13 C12 -167.75(12) .
C9 N9 C13 C14 -174.77(14) .
Nd1 N9 C13 C14 14.12(17) .
C11 C12 C13 N9 -2.0(2) .
C17 C12 C13 N9 179.84(15) .
C11 C12 C13 C14 176.11(15) .
C17 C12 C13 C14 -2.1(2) .
C20 N10 C14 C15 -1.6(2) .
Nd1 N10 C14 C15 166.89(12) .
C20 N10 C14 C13 177.90(14) .
Nd1 N10 C14 C13 -13.64(18) .
N9 C13 C14 N10 -0.5(2) .
C12 C13 C14 N10 -178.71(14) .
N9 C13 C14 C15 178.98(14) .
C12 C13 C14 C15 0.8(2) .
N10 C14 C15 C18 0.5(2) .
C13 C14 C15 C18 -178.94(15) .
N10 C14 C15 C16 -179.84(15) .
C13 C14 C15 C16 0.7(2) .
C18 C15 C16 C17 178.69(18) .
C14 C15 C16 C17 -0.9(3) .
C15 C16 C17 C12 -0.4(3) .
C11 C12 C17 C16 -176.22(18) .
C13 C12 C17 C16 1.9(3) .
C14 C15 C18 C19 0.8(3) .
C16 C15 C18 C19 -178.80(17) .
C15 C18 C19 C20 -1.1(3) .
C14 N10 C20 C19 1.3(2) .
Nd1 N10 C20 C19 -166.90(13) .
C18 C19 C20 N10 0.0(3) .
C25 N11 C21 C22 1.5(3) .
Nd1 N11 C21 C22 -169.19(13) .
N11 C21 C22 C23 -0.6(3) .
C21 C22 C23 C24 -0.7(3) .
C22 C23 C24 C25 1.0(2) .
C22 C23 C24 C29 -178.38(17) .
C21 N11 C25 C24 -1.2(2) .
Nd1 N11 C25 C24 169.74(11) .
C21 N11 C25 C26 177.67(14) .
Nd1 N11 C25 C26 -11.40(18) .
C23 C24 C25 N11 0.0(2) .
C29 C24 C25 N11 179.34(15) .
C23 C24 C25 C26 -178.86(15) .
C29 C24 C25 C26 0.5(2) .
C32 N12 C26 C27 0.8(2) .
Nd1 N12 C26 C27 -169.36(11) .
C32 N12 C26 C25 -177.91(14) .
Nd1 N12 C26 C25 11.92(18) .
N11 C25 C26 N12 -0.3(2) .
C24 C25 C26 N12 178.59(14) .
N11 C25 C26 C27 -179.06(14) .
C24 C25 C26 C27 -0.2(2) .
N12 C26 C27 C30 0.4(2) .
C25 C26 C27 C30 179.14(15) .
N12 C26 C27 C28 -179.14(15) .
C25 C26 C27 C28 -0.4(2) .
C30 C27 C28 C29 -178.81(18) .
C26 C27 C28 C29 0.7(3) .
C27 C28 C29 C24 -0.4(3) .
C23 C24 C29 C28 179.13(17) .
C25 C24 C29 C28 -0.2(3) .
C26 C27 C30 C31 -1.2(2) .
C28 C27 C30 C31 178.36(17) .
C27 C30 C31 C32 0.7(3) .
C26 N12 C32 C31 -1.3(2) .
Nd1 N12 C32 C31 168.62(12) .
C30 C31 C32 N12 0.6(3) .
Nd1 O1 C33 N13 152.67(14) .
C34 N13 C33 O1 3.0(3) .
C35 N13 C33 O1 177.48(18) .
C36' O2 C36 N14 10.8(7) .
Nd1 O2 C36 N14 -155.5(5) .
C36' N14 C36 O2 -10.8(7) .
C37 N14 C36 O2 -172.1(2) .
C38 N14 C36 O2 -1.5(3) .
C37' N14 C36 O2 143.8(11) .
C36 O2 C36' N14 -11.6(8) .
Nd1 O2 C36' N14 164.2(6) .
C36 N14 C36' O2 11.3(7) .
C37 N14 C36' O2 88(2) .
C38' N14 C36' O2 -161.9(14) .
C38 N14 C36' O2 -160.4(13) .
C37' N14 C36' O2 -13.6(18) .
